data_2222525
loop_
_publ_author_name
'Xu, Bi-Yi'
'Xie, Ting'
'Lu, Sheng-Jun'
'Xue, Bin'
'Li, Wei'

_publ_section_title
;
 Bis(\m-4-nitrophthalato)bis[diaqua(1,10-phenanthroline)manganese(II)]
;
_journal_coeditor_code AT2807
_journal_issue 8
_journal_name_full 'Acta Crystallographica Section E'
_journal_page_first m856
_journal_page_last m857
_journal_paper_doi 10.1107/S1600536809024064
_journal_volume 65
_journal_year 2009
_chemical_formula_iupac '[Mn2 (C8 H3 N O6)2 (C12 H8 N2)2 (H2 O)4]'
_chemical_formula_moiety 'C40 H30 Mn2 N6 O16'
_chemical_formula_sum 'C40 H30 Mn2 N6 O16'
_chemical_formula_weight 960.58
_chemical_name_systematic
;
Bis(\m-4-nitrophthalato)bis[diaqua(1,10-phenanthroline)manganese(II)]
;
_space_group_IT_number 61
_symmetry_cell_setting orthorhombic
_symmetry_space_group_name_Hall '-P 2ac 2ab'
_symmetry_space_group_name_H-M 'P b c a'
_atom_sites_solution_hydrogens geom
_atom_sites_solution_primary direct
_atom_sites_solution_secondary difmap
_audit_creation_method SHELXL-97
_cell_angle_alpha 90.00
_cell_angle_beta 90.00
_cell_angle_gamma 90.00
_cell_formula_units_Z 4
_cell_length_a 7.1601(9)
_cell_length_b 20.039(3)
_cell_length_c 26.592(3)
_cell_measurement_reflns_used 4478
_cell_measurement_temperature 293(2)
_cell_measurement_theta_max 23.30
_cell_measurement_theta_min 2.54
_cell_volume 3815.5(9)
_computing_cell_refinement 'SAINT (Bruker, 2007)'
_computing_data_collection 'APEX2 (Bruker, 2007)'
_computing_data_reduction 'SAINT (Bruker, 2007)'
_computing_molecular_graphics 'SHELXL97 (Sheldrick, 2008)'
_computing_publication_material 'publCIF (Westrip, 2009)'
_computing_structure_refinement 'SHELXL97 (Sheldrick, 2008)'
_computing_structure_solution 'SHELXS97 (Sheldrick, 2008)'
_diffrn_ambient_temperature 293(2)
_diffrn_measured_fraction_theta_full 0.998
_diffrn_measured_fraction_theta_max 0.998
_diffrn_measurement_device_type 'Bruker APEXII CCD area-detector'
_diffrn_measurement_method '\f and \w'
_diffrn_radiation_monochromator graphite
_diffrn_radiation_source 'fine-focus sealed tube'
_diffrn_radiation_type MoK\a
_diffrn_radiation_wavelength 0.71073
_diffrn_reflns_av_R_equivalents 0.0751
_diffrn_reflns_av_sigmaI/netI 0.0421
_diffrn_reflns_limit_h_max 8
_diffrn_reflns_limit_h_min -8
_diffrn_reflns_limit_k_max 22
_diffrn_reflns_limit_k_min -23
_diffrn_reflns_limit_l_max 31
_diffrn_reflns_limit_l_min -31
_diffrn_reflns_number 27311
_diffrn_reflns_theta_full 25.15
_diffrn_reflns_theta_max 25.15
_diffrn_reflns_theta_min 1.53
_exptl_absorpt_coefficient_mu 0.750
_exptl_absorpt_correction_T_max 0.928
_exptl_absorpt_correction_T_min 0.890
_exptl_absorpt_correction_type multi-scan
_exptl_absorpt_process_details '(SADABS; Sheldrick, 1996)'
_exptl_crystal_colour yellow
_exptl_crystal_density_diffrn 1.672
_exptl_crystal_density_method 'not measured'
_exptl_crystal_description sheet
_exptl_crystal_F_000 1960
_exptl_crystal_size_max 0.30
_exptl_crystal_size_mid 0.15
_exptl_crystal_size_min 0.05
_refine_diff_density_max 0.386
_refine_diff_density_min -0.338
_refine_ls_extinction_method none
_refine_ls_goodness_of_fit_ref 1.052
_refine_ls_hydrogen_treatment mixed
_refine_ls_matrix_type full
_refine_ls_number_parameters 305
_refine_ls_number_reflns 3416
_refine_ls_number_restraints 4
_refine_ls_restrained_S_all 1.052
_refine_ls_R_factor_all 0.0547
_refine_ls_R_factor_gt 0.0379
_refine_ls_shift/su_max 0.001
_refine_ls_shift/su_mean 0.000
_refine_ls_structure_factor_coef Fsqd
_refine_ls_weighting_details 'calc w=1/[\s^2^(Fo^2^)+(0.06P)^2^+0.8459P] where P=(Fo^2^+2Fc^2^)/3'
_refine_ls_weighting_scheme calc
_refine_ls_wR_factor_gt 0.0949
_refine_ls_wR_factor_ref 0.1066
_reflns_number_gt 2608
_reflns_number_total 3416
_reflns_threshold_expression I>2\s(I)
_cod_data_source_file at2807.cif
_cod_data_source_block I
_cod_database_code 2222525
_cod_database_fobs_code 2222525

loop_
_symmetry_equiv_pos_as_xyz
'x, y, z'
'-x+1/2, -y, z+1/2'
'x+1/2, -y+1/2, -z'
'-x, y+1/2, -z+1/2'
'-x, -y, -z'
'x-1/2, y, -z-1/2'
'-x-1/2, y-1/2, z'
'x, -y-1/2, z-1/2'

loop_
_atom_site_type_symbol
_atom_site_label
_atom_site_fract_x
_atom_site_fract_y
_atom_site_fract_z
_atom_site_U_iso_or_equiv
_atom_site_adp_type
_atom_site_calc_flag
_atom_site_refinement_flags
_atom_site_occupancy
_atom_site_disorder_assembly
_atom_site_disorder_group
Mn Mn1 0.60706(5) -0.01188(2) 0.092001(13) 0.02468(15) Uani d . 1 . .
O O1 0.5576(2) 0.07756(9) 0.04921(6) 0.0285(4) Uani d . 1 . .
O O3 0.6721(3) 0.04306(9) -0.07937(7) 0.0316(4) Uani d . 1 . .
O O4 0.9042(3) 0.06002(10) -0.02534(7) 0.0373(5) Uani d . 1 . .
O O1W 0.7016(3) -0.06823(10) 0.02586(7) 0.0319(5) Uani d D 1 . .
O O2 0.7356(3) 0.15076(10) 0.09074(7) 0.0426(5) Uani d . 1 . .
O O2W 0.9075(3) 0.01824(10) 0.09875(7) 0.0313(5) Uani d D 1 . .
O O5 0.6617(3) 0.36361(11) -0.11306(9) 0.0513(6) Uani d . 1 . .
N N3 0.6745(3) -0.10062(11) 0.14296(7) 0.0280(5) Uani d . 1 . .
N N2 0.5723(3) 0.02382(11) 0.17303(8) 0.0273(5) Uani d . 1 . .
N N1 0.6741(3) 0.30363(12) -0.11986(10) 0.0405(6) Uani d . 1 . .
C C13 0.6103(3) -0.02215(12) 0.20908(9) 0.0228(6) Uani d . 1 . .
C C2 0.6986(3) 0.14993(12) -0.04068(9) 0.0230(6) Uani d . 1 . .
C C7 0.6488(4) 0.13194(13) 0.05290(9) 0.0260(6) Uani d . 1 . .
C C12 0.5995(3) -0.00806(14) 0.26127(10) 0.0298(6) Uani d . 1 . .
C C14 0.6635(3) -0.08850(13) 0.19318(9) 0.0258(6) Uani d . 1 . .
C C1 0.6516(3) 0.17594(13) 0.00669(9) 0.0232(6) Uani d . 1 . .
C C5 0.6125(4) 0.28622(14) -0.02963(10) 0.0298(6) Uani d . 1 . .
H H5 0.5839 0.3313 -0.0263 0.036 Uiso calc R 1 . .
C C3 0.7018(4) 0.19241(14) -0.08173(9) 0.0285(6) Uani d . 1 . .
H H3 0.7312 0.1758 -0.1134 0.034 Uiso calc R 1 . .
C C6 0.6077(3) 0.24341(13) 0.01140(10) 0.0267(6) Uani d . 1 . .
H H6 0.5744 0.2602 0.0428 0.032 Uiso calc R 1 . .
C C11 0.5484(4) 0.05711(15) 0.27502(10) 0.0347(7) Uani d . 1 . .
H H11 0.5400 0.0688 0.3088 0.042 Uiso calc R 1 . .
C C15 0.7010(4) -0.13834(14) 0.22946(10) 0.0306(6) Uani d . 1 . .
C C8 0.7626(4) 0.07836(12) -0.04821(9) 0.0244(6) Uani d . 1 . .
C C10 0.5110(4) 0.10331(15) 0.23861(11) 0.0373(7) Uani d . 1 . .
H H10 0.4772 0.1466 0.2474 0.045 Uiso calc R 1 . .
C C9 0.5241(4) 0.08472(13) 0.18791(10) 0.0327(6) Uani d . 1 . .
H H9 0.4979 0.1166 0.1635 0.039 Uiso calc R 1 . .
C C4 0.6617(4) 0.25922(13) -0.07580(10) 0.0285(6) Uani d . 1 . .
C C19 0.6417(4) -0.05922(16) 0.29694(10) 0.0370(7) Uani d . 1 . .
H H19 0.6359 -0.0497 0.3311 0.044 Uiso calc R 1 . .
C C17 0.7581(4) -0.21389(15) 0.16140(11) 0.0428(7) Uani d . 1 . .
H H17 0.7888 -0.2561 0.1494 0.051 Uiso calc R 1 . .
C C20 0.6903(4) -0.12145(16) 0.28170(10) 0.0376(7) Uani d . 1 . .
H H20 0.7171 -0.1538 0.3057 0.045 Uiso calc R 1 . .
C C18 0.7211(4) -0.16194(14) 0.12807(11) 0.0362(7) Uani d . 1 . .
H H18 0.7293 -0.1704 0.0938 0.043 Uiso calc R 1 . .
C C16 0.7488(4) -0.20209(14) 0.21190(11) 0.0407(7) Uani d . 1 . .
H H16 0.7740 -0.2362 0.2346 0.049 Uiso calc R 1 . .
O O6 0.6997(5) 0.27861(13) -0.16128(8) 0.0716(8) Uani d . 1 . .
H H2A 0.918(5) 0.0602(6) 0.0986(13) 0.061(12) Uiso d D 1 . .
H H2B 0.976(5) -0.0003(17) 0.0769(11) 0.067(12) Uiso d D 1 . .
H H1A 0.632(4) -0.0697(19) 0.0003(9) 0.073(13) Uiso d D 1 . .
H H1B 0.809(2) -0.0579(18) 0.0155(13) 0.066(12) Uiso d D 1 . .

loop_
_atom_site_aniso_label
_atom_site_aniso_U_11
_atom_site_aniso_U_22
_atom_site_aniso_U_33
_atom_site_aniso_U_12
_atom_site_aniso_U_13
_atom_site_aniso_U_23
Mn1 0.0297(2) 0.0251(3) 0.0193(2) 0.00034(16) -0.00131(15) 0.00056(15)
O1 0.0308(10) 0.0279(11) 0.0269(10) -0.0050(8) -0.0032(7) 0.0050(8)
O3 0.0317(10) 0.0265(11) 0.0365(11) -0.0016(8) 0.0007(8) -0.0079(8)
O4 0.0309(11) 0.0372(12) 0.0438(12) 0.0112(9) -0.0071(9) -0.0026(9)
O1W 0.0303(12) 0.0402(13) 0.0252(11) -0.0035(9) -0.0001(9) -0.0074(9)
O2 0.0658(15) 0.0358(12) 0.0261(11) -0.0102(11) -0.0095(10) -0.0010(8)
O2W 0.0310(11) 0.0314(13) 0.0315(11) 0.0004(9) -0.0026(8) -0.0031(9)
O5 0.0666(15) 0.0287(13) 0.0587(14) 0.0087(10) 0.0136(12) 0.0166(10)
N3 0.0328(12) 0.0301(13) 0.0212(11) 0.0041(10) -0.0001(9) -0.0022(9)
N2 0.0275(12) 0.0294(13) 0.0249(12) -0.0005(9) 0.0007(9) -0.0004(9)
N1 0.0475(15) 0.0311(16) 0.0430(16) 0.0012(11) 0.0003(12) 0.0127(12)
C13 0.0201(13) 0.0266(15) 0.0218(13) -0.0017(10) -0.0003(10) -0.0020(10)
C2 0.0237(13) 0.0208(14) 0.0244(13) -0.0009(10) -0.0021(10) 0.0007(10)
C7 0.0301(14) 0.0263(15) 0.0217(14) 0.0033(12) 0.0033(11) -0.0010(11)
C12 0.0223(13) 0.0428(18) 0.0243(15) -0.0040(12) -0.0010(10) -0.0012(12)
C14 0.0230(13) 0.0309(15) 0.0234(14) -0.0026(11) 0.0001(10) 0.0010(11)
C1 0.0218(13) 0.0250(15) 0.0228(13) -0.0013(10) -0.0005(10) 0.0002(10)
C5 0.0283(14) 0.0224(15) 0.0387(16) 0.0000(11) 0.0004(11) -0.0009(12)
C3 0.0345(15) 0.0292(16) 0.0217(13) -0.0008(12) 0.0010(11) 0.0013(11)
C6 0.0264(13) 0.0265(15) 0.0272(14) -0.0007(11) 0.0013(10) -0.0040(11)
C11 0.0338(15) 0.0428(18) 0.0276(15) -0.0040(13) 0.0030(12) -0.0110(13)
C15 0.0271(14) 0.0355(17) 0.0293(15) -0.0032(12) -0.0035(11) 0.0072(12)
C8 0.0240(13) 0.0251(14) 0.0241(13) -0.0002(11) 0.0057(11) -0.0008(11)
C10 0.0364(16) 0.0346(17) 0.0409(17) -0.0008(13) 0.0060(13) -0.0146(13)
C9 0.0318(15) 0.0289(16) 0.0373(16) 0.0021(12) 0.0014(12) -0.0007(12)
C4 0.0324(14) 0.0262(16) 0.0270(14) 0.0013(11) -0.0024(11) 0.0056(11)
C19 0.0377(17) 0.053(2) 0.0202(14) -0.0070(14) 0.0001(11) 0.0009(13)
C17 0.0522(19) 0.0273(16) 0.0489(19) 0.0080(14) -0.0047(14) -0.0019(14)
C20 0.0400(17) 0.048(2) 0.0249(15) -0.0035(14) -0.0047(12) 0.0123(13)
C18 0.0451(17) 0.0308(17) 0.0325(16) 0.0062(13) -0.0013(12) -0.0073(12)
C16 0.0436(17) 0.0333(18) 0.0452(18) 0.0032(14) -0.0067(14) 0.0111(14)
O6 0.137(3) 0.0484(15) 0.0296(13) -0.0022(16) 0.0067(13) 0.0073(11)

loop_
_atom_type_symbol
_atom_type_description
_atom_type_scat_dispersion_real
_atom_type_scat_dispersion_imag
_atom_type_scat_source
C C 0.0033 0.0016 'International Tables Vol C Tables 4.2.6.8 and 6.1.1.4'
H H 0.0000 0.0000 'International Tables Vol C Tables 4.2.6.8 and 6.1.1.4'
Mn Mn 0.3368 0.7283 'International Tables Vol C Tables 4.2.6.8 and 6.1.1.4'
N N 0.0061 0.0033 'International Tables Vol C Tables 4.2.6.8 and 6.1.1.4'
O O 0.0106 0.0060 'International Tables Vol C Tables 4.2.6.8 and 6.1.1.4'

loop_
_geom_angle_atom_site_label_1
_geom_angle_atom_site_label_2
_geom_angle_atom_site_label_3
_geom_angle_site_symmetry_1
_geom_angle_site_symmetry_3
_geom_angle
_geom_angle_publ_flag
O3 Mn1 O1 5_655 . 90.38(7) ?
O3 Mn1 O1W 5_655 . 90.70(7) ?
O1 Mn1 O1W . . 93.18(7) ?
O3 Mn1 O2W 5_655 . 175.18(7) ?
O1 Mn1 O2W . . 88.61(7) ?
O1W Mn1 O2W . . 84.66(7) ?
O3 Mn1 N2 5_655 . 97.98(7) ?
O1 Mn1 N2 . . 102.71(7) ?
O1W Mn1 N2 . . 161.78(8) ?
O2W Mn1 N2 . . 86.83(7) ?
O3 Mn1 N3 5_655 . 93.66(8) ?
O1 Mn1 N3 . . 174.46(7) ?
O1W Mn1 N3 . . 90.56(7) ?
O2W Mn1 N3 . . 87.67(8) ?
N2 Mn1 N3 . . 73.00(7) ?
C7 O1 Mn1 . . 125.97(16) ?
C8 O3 Mn1 . 5_655 138.54(16) ?
Mn1 O1W H1A . . 119(3) ?
Mn1 O1W H1B . . 115(3) ?
H1A O1W H1B . . 107(3) ?
Mn1 O2W H2A . . 111(3) ?
Mn1 O2W H2B . . 113(3) ?
H2A O2W H2B . . 112(4) ?
C18 N3 C14 . . 118.1(2) ?
C18 N3 Mn1 . . 126.39(17) ?
C14 N3 Mn1 . . 115.52(17) ?
C9 N2 C13 . . 117.7(2) ?
C9 N2 Mn1 . . 126.66(18) ?
C13 N2 Mn1 . . 115.60(16) ?
O5 N1 O6 . . 123.3(2) ?
O5 N1 C4 . . 118.2(2) ?
O6 N1 C4 . . 118.5(2) ?
N2 C13 C12 . . 123.0(2) ?
N2 C13 C14 . . 118.0(2) ?
C12 C13 C14 . . 118.9(2) ?
C3 C2 C1 . . 118.9(2) ?
C3 C2 C8 . . 118.1(2) ?
C1 C2 C8 . . 122.8(2) ?
O2 C7 O1 . . 125.4(2) ?
O2 C7 C1 . . 118.4(2) ?
O1 C7 C1 . . 116.3(2) ?
C11 C12 C13 . . 117.0(2) ?
C11 C12 C19 . . 123.3(3) ?
C13 C12 C19 . . 119.7(3) ?
N3 C14 C15 . . 122.2(2) ?
N3 C14 C13 . . 117.8(2) ?
C15 C14 C13 . . 120.0(2) ?
C6 C1 C2 . . 119.7(2) ?
C6 C1 C7 . . 119.3(2) ?
C2 C1 C7 . . 121.0(2) ?
C4 C5 C6 . . 117.4(3) ?
C4 C5 H5 . . 121.3 ?
C6 C5 H5 . . 121.3 ?
C4 C3 C2 . . 120.2(2) ?
C4 C3 H3 . . 119.9 ?
C2 C3 H3 . . 119.9 ?
C5 C6 C1 . . 121.5(2) ?
C5 C6 H6 . . 119.2 ?
C1 C6 H6 . . 119.2 ?
C10 C11 C12 . . 119.8(3) ?
C10 C11 H11 . . 120.1 ?
C12 C11 H11 . . 120.1 ?
C16 C15 C14 . . 117.5(2) ?
C16 C15 C20 . . 123.5(3) ?
C14 C15 C20 . . 119.0(3) ?
O4 C8 O3 . . 125.0(2) ?
O4 C8 C2 . . 117.5(2) ?
O3 C8 C2 . . 117.3(2) ?
C11 C10 C9 . . 119.2(3) ?
C11 C10 H10 . . 120.4 ?
C9 C10 H10 . . 120.4 ?
N2 C9 C10 . . 123.2(3) ?
N2 C9 H9 . . 118.4 ?
C10 C9 H9 . . 118.4 ?
C3 C4 C5 . . 122.2(2) ?
C3 C4 N1 . . 118.9(2) ?
C5 C4 N1 . . 118.9(2) ?
C20 C19 C12 . . 121.0(3) ?
C20 C19 H19 . . 119.5 ?
C12 C19 H19 . . 119.5 ?
C16 C17 C18 . . 119.2(3) ?
C16 C17 H17 . . 120.4 ?
C18 C17 H17 . . 120.4 ?
C19 C20 C15 . . 121.4(3) ?
C19 C20 H20 . . 119.3 ?
C15 C20 H20 . . 119.3 ?
N3 C18 C17 . . 123.2(3) ?
N3 C18 H18 . . 118.4 ?
C17 C18 H18 . . 118.4 ?
C17 C16 C15 . . 119.8(3) ?
C17 C16 H16 . . 120.1 ?
C15 C16 H16 . . 120.1 ?

loop_
_geom_bond_atom_site_label_1
_geom_bond_atom_site_label_2
_geom_bond_site_symmetry_2
_geom_bond_distance
_geom_bond_publ_flag
Mn1 O3 5_655 2.1212(19) y
Mn1 O1 . 2.1524(18) y
Mn1 O1W . 2.1969(19) y
Mn1 O2W . 2.2413(19) y
Mn1 N2 . 2.284(2) y
Mn1 N3 . 2.287(2) y
O1 C7 . 1.274(3) ?
O3 C8 . 1.267(3) ?
O3 Mn1 5_655 2.1212(19) y
O4 C8 . 1.238(3) ?
O1W H1A . 0.845(10) ?
O1W H1B . 0.845(10) ?
O2 C7 . 1.241(3) ?
O2W H2A . 0.845(10) ?
O2W H2B . 0.845(10) ?
O5 N1 . 1.219(3) ?
N3 C18 . 1.333(3) ?
N3 C14 . 1.360(3) ?
N2 C9 . 1.329(3) ?
N2 C13 . 1.357(3) ?
N1 O6 . 1.224(3) ?
N1 C4 . 1.474(3) ?
C13 C12 . 1.418(4) ?
C13 C14 . 1.446(4) ?
C2 C3 . 1.385(4) ?
C2 C1 . 1.404(3) ?
C2 C8 . 1.519(3) ?
C7 C1 . 1.513(3) ?
C12 C11 . 1.405(4) ?
C12 C19 . 1.429(4) ?
C14 C15 . 1.414(4) ?
C1 C6 . 1.394(4) ?
C5 C4 . 1.387(4) ?
C5 C6 . 1.388(4) ?
C5 H5 . 0.9300 ?
C3 C4 . 1.378(4) ?
C3 H3 . 0.9300 ?
C6 H6 . 0.9300 ?
C11 C10 . 1.366(4) ?
C11 H11 . 0.9300 ?
C15 C16 . 1.402(4) ?
C15 C20 . 1.432(4) ?
C10 C9 . 1.402(4) ?
C10 H10 . 0.9300 ?
C9 H9 . 0.9300 ?
C19 C20 . 1.356(4) ?
C19 H19 . 0.9300 ?
C17 C16 . 1.365(4) ?
C17 C18 . 1.393(4) ?
C17 H17 . 0.9300 ?
C20 H20 . 0.9300 ?
C18 H18 . 0.9300 ?
C16 H16 . 0.9300 ?

loop_
_geom_hbond_atom_site_label_D
_geom_hbond_atom_site_label_H
_geom_hbond_atom_site_label_A
_geom_hbond_site_symmetry_A
_geom_hbond_distance_DH
_geom_hbond_distance_HA
_geom_hbond_distance_DA
_geom_hbond_angle_DHA
O2W H2A O2 . 0.845(10) 2.25(3) 2.935(3) 139(3)
O2W H2B O4 5_755 0.845(10) 2.012(13) 2.844(3) 167(4)
O1W H1A O1 5_655 0.845(10) 1.896(12) 2.732(2) 170(4)
O1W H1B O4 5_755 0.845(10) 2.07(2) 2.827(3) 149(3)

loop_
_geom_torsion_atom_site_label_1
_geom_torsion_atom_site_label_2
_geom_torsion_atom_site_label_3
_geom_torsion_atom_site_label_4
_geom_torsion_site_symmetry_1
_geom_torsion_site_symmetry_2
_geom_torsion_site_symmetry_3
_geom_torsion_site_symmetry_4
_geom_torsion
_geom_torsion_publ_flag
O3 Mn1 O1 C7 5_655 . . . 156.7(2) ?
O1W Mn1 O1 C7 . . . . -112.6(2) ?
O2W Mn1 O1 C7 . . . . -28.0(2) ?
N2 Mn1 O1 C7 . . . . 58.4(2) ?
N3 Mn1 O1 C7 . . . . 19.8(9) ?
O3 Mn1 N3 C18 5_655 . . . 81.4(2) ?
O1 Mn1 N3 C18 . . . . -141.8(7) ?
O1W Mn1 N3 C18 . . . . -9.4(2) ?
O2W Mn1 N3 C18 . . . . -94.0(2) ?
N2 Mn1 N3 C18 . . . . 178.6(2) ?
O3 Mn1 N3 C14 5_655 . . . -98.02(18) ?
O1 Mn1 N3 C14 . . . . 38.8(9) ?
O1W Mn1 N3 C14 . . . . 171.24(18) ?
O2W Mn1 N3 C14 . . . . 86.61(18) ?
N2 Mn1 N3 C14 . . . . -0.79(17) ?
O3 Mn1 N2 C9 5_655 . . . -89.3(2) ?
O1 Mn1 N2 C9 . . . . 2.9(2) ?
O1W Mn1 N2 C9 . . . . 153.0(2) ?
O2W Mn1 N2 C9 . . . . 90.8(2) ?
N3 Mn1 N2 C9 . . . . 179.3(2) ?
O3 Mn1 N2 C13 5_655 . . . 92.61(17) ?
O1 Mn1 N2 C13 . . . . -175.18(16) ?
O1W Mn1 N2 C13 . . . . -25.1(3) ?
O2W Mn1 N2 C13 . . . . -87.32(17) ?
N3 Mn1 N2 C13 . . . . 1.20(16) ?
C9 N2 C13 C12 . . . . 0.4(3) ?
Mn1 N2 C13 C12 . . . . 178.70(17) ?
C9 N2 C13 C14 . . . . -179.8(2) ?
Mn1 N2 C13 C14 . . . . -1.5(3) ?
Mn1 O1 C7 O2 . . . . -25.1(4) ?
Mn1 O1 C7 C1 . . . . 154.09(16) ?
N2 C13 C12 C11 . . . . -0.6(4) ?
C14 C13 C12 C11 . . . . 179.6(2) ?
N2 C13 C12 C19 . . . . -180.0(2) ?
C14 C13 C12 C19 . . . . 0.2(3) ?
C18 N3 C14 C15 . . . . 0.5(4) ?
Mn1 N3 C14 C15 . . . . 179.98(19) ?
C18 N3 C14 C13 . . . . -179.1(2) ?
Mn1 N3 C14 C13 . . . . 0.3(3) ?
N2 C13 C14 N3 . . . . 0.8(3) ?
C12 C13 C14 N3 . . . . -179.4(2) ?
N2 C13 C14 C15 . . . . -178.9(2) ?
C12 C13 C14 C15 . . . . 0.9(3) ?
C3 C2 C1 C6 . . . . 0.6(3) ?
C8 C2 C1 C6 . . . . 175.1(2) ?
C3 C2 C1 C7 . . . . -179.0(2) ?
C8 C2 C1 C7 . . . . -4.5(4) ?
O2 C7 C1 C6 . . . . -50.6(3) ?
O1 C7 C1 C6 . . . . 130.2(2) ?
O2 C7 C1 C2 . . . . 129.1(3) ?
O1 C7 C1 C2 . . . . -50.2(3) ?
C1 C2 C3 C4 . . . . 0.8(4) ?
C8 C2 C3 C4 . . . . -174.0(2) ?
C4 C5 C6 C1 . . . . 0.4(4) ?
C2 C1 C6 C5 . . . . -1.2(4) ?
C7 C1 C6 C5 . . . . 178.4(2) ?
C13 C12 C11 C10 . . . . 0.3(4) ?
C19 C12 C11 C10 . . . . 179.7(3) ?
N3 C14 C15 C16 . . . . -0.8(4) ?
C13 C14 C15 C16 . . . . 178.9(2) ?
N3 C14 C15 C20 . . . . 178.7(2) ?
C13 C14 C15 C20 . . . . -1.6(4) ?
Mn1 O3 C8 O4 5_655 . . . 127.8(2) ?
Mn1 O3 C8 C2 5_655 . . . -55.9(3) ?
C3 C2 C8 O4 . . . . 115.6(3) ?
C1 C2 C8 O4 . . . . -59.0(3) ?
C3 C2 C8 O3 . . . . -61.0(3) ?
C1 C2 C8 O3 . . . . 124.5(3) ?
C12 C11 C10 C9 . . . . 0.1(4) ?
C13 N2 C9 C10 . . . . 0.0(4) ?
Mn1 N2 C9 C10 . . . . -178.07(19) ?
C11 C10 C9 N2 . . . . -0.2(4) ?
C2 C3 C4 C5 . . . . -1.7(4) ?
C2 C3 C4 N1 . . . . 177.5(2) ?
C6 C5 C4 C3 . . . . 1.0(4) ?
C6 C5 C4 N1 . . . . -178.1(2) ?
O5 N1 C4 C3 . . . . -170.9(3) ?
O6 N1 C4 C3 . . . . 7.8(4) ?
O5 N1 C4 C5 . . . . 8.3(4) ?
O6 N1 C4 C5 . . . . -173.0(3) ?
C11 C12 C19 C20 . . . . 179.9(3) ?
C13 C12 C19 C20 . . . . -0.7(4) ?
C12 C19 C20 C15 . . . . 0.0(4) ?
C16 C15 C20 C19 . . . . -179.4(3) ?
C14 C15 C20 C19 . . . . 1.2(4) ?
C14 N3 C18 C17 . . . . 0.2(4) ?
Mn1 N3 C18 C17 . . . . -179.2(2) ?
C16 C17 C18 N3 . . . . -0.7(5) ?
C18 C17 C16 C15 . . . . 0.5(4) ?
C14 C15 C16 C17 . . . . 0.2(4) ?
C20 C15 C16 C17 . . . . -179.2(3) ?
